data_1553509
loop_
_publ_author_name
'Cordero, F. M.'
'Vurchio, C.'
'Faggi, C.'
'Brandi, A.'

_publ_section_title
;
 Configuration-guided reactions: the case of highly decorated
 spiro[cyclopropane-1,2&#x2032;(3&#x2032;H)-pyrrolo[1,2-b]isoxazole]
 derivatives en route to polyhydroxyindolizidines
;
_journal_issue 12
_journal_name_full 'Organic Chemistry Frontiers'
_journal_page_first 1651
_journal_paper_doi 10.1039/C6QO00410E
_journal_volume 3
_journal_year 2016
_chemical_absolute_configuration syn
_chemical_formula_moiety 'C13 H21 N O3'
_chemical_formula_sum 'C13 H21 N O3'
_chemical_formula_weight 239.31
_chemical_name_systematic
;
(3aS,6R,7S,7aR)-7-(tert-butoxy)tetrahydro-3aH-spiro
[1,6-methanopyrano[4,3-c]isoxazole-3,1'-cyclopropane]
;
_space_group_crystal_system monoclinic
_space_group_IT_number 4
_space_group_name_Hall 'P 2yb'
_space_group_name_H-M_alt 'P 1 21 1'
_atom_sites_solution_hydrogens geom
_audit_conform_dict_location ftp://ftp.iucr.org/pub/cif_core.dic
_audit_conform_dict_name cif_core.dic
_audit_conform_dict_version 2.4.3
_audit_creation_date
;
'Wed Feb 12 17:01:31 2014'
;
_audit_creation_method 'WinGX routine CIF_UPDATE'
_audit_update_record
;
2016-07-28 deposited with the CCDC.
2016-09-13 downloaded from the CCDC.
;
_cell_angle_alpha 90
_cell_angle_beta 90.547(1)
_cell_angle_gamma 90
_cell_formula_units_Z 8
_cell_length_a 10.178(1)
_cell_length_b 21.780(1)
_cell_length_c 11.615(1)
_cell_measurement_reflns_used 8140
_cell_measurement_temperature 150(2)
_cell_measurement_theta_max 70.2713
_cell_measurement_theta_min 4.3104
_cell_volume 2574.7(4)
_computing_cell_refinement
;
CrysAlisPro, Oxford Diffraction Ltd.,
Version 1.171.34.41 (release 13-09-2010 CrysAlis171 .NET)
(compiled Sep 13 2010,14:28:38)
;
_computing_data_collection
;
CrysAlisPro, Oxford Diffraction Ltd.,
Version 1.171.34.41 (release 13-09-2010 CrysAlis171 .NET)
(compiled Sep 13 2010,14:28:38)
;
_computing_data_reduction
;
CrysAlisPro, Oxford Diffraction Ltd.,
Version 1.171.34.41 (release 13-09-2010 CrysAlis171 .NET)
(compiled Sep 13 2010,14:28:38)
;
_computing_molecular_graphics 'Ortep for Windows (Farrugia, 2012)'
_computing_publication_material 'WinGX publication routines (Farrugia, 2012)'
_computing_structure_refinement 'SHELXL-2014/6 (Sheldrick, 2014)'
_computing_structure_solution 'SIR2004 J.Appl.Cryst.38,381-388'
_diffrn_ambient_temperature 150(2)
_diffrn_detector_area_resol_mean 8.1241
_diffrn_measured_fraction_theta_full 0.954
_diffrn_measured_fraction_theta_max 0.913
_diffrn_measurement_details
;
#__ type_ start__ end____ width___ exp.time_
  1 omega  -24.00   66.00   1.0000    1.5000
omega____ theta____ kappa____ phi______ frames
    -       46.2824  -37.0000 -150.0000 90

#__ type_ start__ end____ width___ exp.time_
  2 omega   74.00  117.00   1.0000    1.5000
omega____ theta____ kappa____ phi______ frames
    -       46.2824  125.0000  -60.0000 43

#__ type_ start__ end____ width___ exp.time_
  3 omega  -51.00  -25.00   1.0000    3.0000
omega____ theta____ kappa____ phi______ frames
    -      -90.0000   45.0000   90.0000 26

#__ type_ start__ end____ width___ exp.time_
  4 omega  -75.00  -36.00   1.0000    3.0000
omega____ theta____ kappa____ phi______ frames
    -      -90.0000   45.0000  150.0000 39

#__ type_ start__ end____ width___ exp.time_
  5 omega   36.00  120.00   1.0000    3.0000
omega____ theta____ kappa____ phi______ frames
    -       96.6919  -77.0000 -180.0000 84

#__ type_ start__ end____ width___ exp.time_
  6 omega   80.00  165.00   1.0000    3.0000
omega____ theta____ kappa____ phi______ frames
    -       96.6919   45.0000 -120.0000 85

#__ type_ start__ end____ width___ exp.time_
  7 omega   77.00  166.00   1.0000    3.0000
omega____ theta____ kappa____ phi______ frames
    -       96.6919  125.0000  -90.0000 89

#__ type_ start__ end____ width___ exp.time_
  8 omega   28.00   75.00   1.0000    3.0000
omega____ theta____ kappa____ phi______ frames
    -       96.6919  -45.0000 -120.0000 47

#__ type_ start__ end____ width___ exp.time_
  9 omega -118.00  -16.00   1.0000    1.5000
omega____ theta____ kappa____ phi______ frames
    -      -46.2824  -77.0000  -30.0000 102

#__ type_ start__ end____ width___ exp.time_
 10 omega -118.00  -16.00   1.0000    1.5000
omega____ theta____ kappa____ phi______ frames
    -      -46.2824  -77.0000 -180.0000 102

#__ type_ start__ end____ width___ exp.time_
 11 omega -167.00 -133.00   1.0000    3.0000
omega____ theta____ kappa____ phi______ frames
    -      -90.0000  -15.0000   60.0000 34

#__ type_ start__ end____ width___ exp.time_
 12 omega   28.00   77.00   1.0000    3.0000
omega____ theta____ kappa____ phi______ frames
    -       96.6919  -45.0000  -60.0000 49

;
_diffrn_measurement_device 'four-circle diffractometer'
_diffrn_measurement_device_type 'Xcalibur, Onyx'
_diffrn_measurement_method '\w scans'
_diffrn_radiation_monochromator graphite
_diffrn_radiation_type CuK\a
_diffrn_radiation_wavelength 1.54178
_diffrn_reflns_av_R_equivalents 0.0375
_diffrn_reflns_av_unetI/netI 0.0459
_diffrn_reflns_Laue_measured_fraction_full 0.954
_diffrn_reflns_Laue_measured_fraction_max 0.913
_diffrn_reflns_limit_h_max 12
_diffrn_reflns_limit_h_min -12
_diffrn_reflns_limit_k_max 22
_diffrn_reflns_limit_k_min -26
_diffrn_reflns_limit_l_max 13
_diffrn_reflns_limit_l_min -13
_diffrn_reflns_number 14484
_diffrn_reflns_theta_full 68.689
_diffrn_reflns_theta_max 70.399
_diffrn_reflns_theta_min 4.314
_diffrn_source 'Enhance (Cu) X-ray Source'
_exptl_absorpt_coefficient_mu 0.705
_exptl_absorpt_correction_T_max 0.9791
_exptl_absorpt_correction_T_min 0.9485
_exptl_absorpt_correction_type multi-scan
_exptl_absorpt_process_details
;
CrysAlisPro, Oxford Diffraction Ltd.,
Version 1.171.34.41 (release 13-09-2010 CrysAlis171 .NET)
(compiled Sep 13 2010,14:28:38)
Empirical absorption correction using spherical harmonics,
 implemented in SCALE3 ABSPACK scaling algorithm.
;
_exptl_crystal_colour white
_exptl_crystal_density_diffrn 1.235
_exptl_crystal_density_method 'not measured'
_exptl_crystal_description needle
_exptl_crystal_F_000 1040
_exptl_crystal_size_max 0.08
_exptl_crystal_size_mid 0.07
_exptl_crystal_size_min 0.03
_refine_diff_density_max 0.224
_refine_diff_density_min -0.297
_refine_diff_density_rms 0.063
_refine_ls_abs_structure_details
;
 Flack x determined using 2250 quotients [(I+)-(I-)]/[(I+)+(I-)]
 (Parsons, Flack and Wagner, Acta Cryst. B69 (2013) 249-259).
;
_refine_ls_abs_structure_Flack -0.02(12)
_refine_ls_extinction_method none
_refine_ls_goodness_of_fit_ref 1.064
_refine_ls_hydrogen_treatment constr
_refine_ls_matrix_type full
_refine_ls_number_parameters 613
_refine_ls_number_reflns 7357
_refine_ls_number_restraints 1
_refine_ls_restrained_S_all 1.064
_refine_ls_R_factor_all 0.0535
_refine_ls_R_factor_gt 0.0450
_refine_ls_shift/su_max 0.000
_refine_ls_shift/su_mean 0.000
_refine_ls_structure_factor_coef Fsqd
_refine_ls_weighting_details 'w=1/[\s^2^(Fo^2^)+(0.0618P)^2^+0.4474P] where P=(Fo^2^+2Fc^2^)/3'
_refine_ls_weighting_scheme calc
_refine_ls_wR_factor_gt 0.1106
_refine_ls_wR_factor_ref 0.1170
_reflns_Friedel_coverage 0.594
_reflns_Friedel_fraction_full 0.602
_reflns_Friedel_fraction_max 0.573
_reflns_number_gt 6479
_reflns_number_total 7357
_reflns_threshold_expression 'I > 2\s(I)'
_cod_data_source_file c6qo00410e2.cif
_cod_data_source_block 1121
_cod_depositor_comments
;

2022-05-28
Z value and formula fixed to values more according to usual
chemical conventions.                 miguel
;
_cod_original_formula_sum 'C52 H84 N4 O12'
_cod_original_formula_weight 957.23
_cod_original_formula_moiety '4(C13 H21 N O3)'
_cod_original_formula_units_Z 2
_cod_original_sg_symbol_H-M 'P 21'
_cod_database_code 1553509
_shelx_space_group_comment
;
The symmetry employed for this shelxl refinement is uniquely defined
by the following loop, which should always be used as a source of
symmetry information in preference to the above space-group names.
They are only intended as comments.
;
_shelxl_version_number 2014/6

loop_
_space_group_symop_operation_xyz
'x, y, z'
'-x, y+1/2, -z'

loop_
_atom_site_label
_atom_site_type_symbol
_atom_site_fract_x
_atom_site_fract_y
_atom_site_fract_z
_atom_site_U_iso_or_equiv
_atom_site_adp_type
_atom_site_occupancy
_atom_site_site_symmetry_order
_atom_site_calc_flag
_atom_site_refinement_flags_posn
_atom_site_refinement_flags_adp
N1A N 0.2573(3) 0.91091(16) 0.3962(3) 0.0321(8) Uani 1 1 d . .
O1A O 0.2572(3) 0.84889(14) 0.4384(3) 0.0391(7) Uani 1 1 d . .
O2A O 0.0392(3) 0.89214(13) 0.2066(2) 0.0300(6) Uani 1 1 d . .
O3A O 0.1899(3) 1.02950(13) 0.3395(3) 0.0433(8) Uani 1 1 d . .
C1A C 0.1247(4) 0.9349(2) 0.4254(3) 0.0297(9) Uani 1 1 d . .
H1A H 0.1232 0.9540 0.5018 0.036 Uiso 1 1 calc R U
C2A C 0.0976(4) 0.98046(18) 0.3305(4) 0.0297(9) Uani 1 1 d . .
H2A H 0.0062 0.9946 0.3285 0.036 Uiso 1 1 calc R U
C3A C 0.1331(4) 0.94056(19) 0.2269(3) 0.0296(9) Uani 1 1 d . .
H3A H 0.1452 0.9656 0.1577 0.035 Uiso 1 1 calc R U
C4A C 0.2626(4) 0.9125(2) 0.2673(4) 0.0352(10) Uani 1 1 d . .
H4A1 H 0.2726 0.8714 0.2366 0.042 Uiso 1 1 calc R U
H4A2 H 0.3361 0.9373 0.2420 0.042 Uiso 1 1 calc R U
C5A C 0.0317(4) 0.87903(18) 0.4169(3) 0.0261(8) Uani 1 1 d . .
H5A H -0.0304 0.8798 0.4809 0.031 Uiso 1 1 calc R U
C6A C 0.1262(4) 0.82502(19) 0.4320(3) 0.0281(9) Uani 1 1 d . .
C7A C 0.1059(4) 0.7719(2) 0.5090(4) 0.0388(10) Uani 1 1 d . .
H7A1 H 0.0212 0.7678 0.5458 0.047 Uiso 1 1 calc R U
H7A2 H 0.1802 0.7577 0.5547 0.047 Uiso 1 1 calc R U
C8A C 0.1115(5) 0.7635(2) 0.3802(4) 0.0445(11) Uani 1 1 d . .
H8A1 H 0.1891 0.7442 0.3485 0.053 Uiso 1 1 calc R U
H8A2 H 0.0301 0.7543 0.3396 0.053 Uiso 1 1 calc R U
C9A C -0.0434(4) 0.88005(19) 0.3029(3) 0.0272(8) Uani 1 1 d . .
H9A1 H -0.0865 0.8407 0.2917 0.033 Uiso 1 1 calc R U
H9A2 H -0.1111 0.9113 0.3063 0.033 Uiso 1 1 calc R U
C10A C 0.1470(4) 1.09132(18) 0.3147(4) 0.0289(9) Uani 1 1 d . .
C11A C 0.0750(5) 1.1161(2) 0.4184(4) 0.0453(12) Uani 1 1 d . .
H11A H 0.0460 1.1573 0.4028 0.068 Uiso 1 1 calc R U
H11B H 0.0004 1.0906 0.4340 0.068 Uiso 1 1 calc R U
H11C H 0.1331 1.1163 0.4840 0.068 Uiso 1 1 calc R U
C12A C 0.0610(6) 1.0943(3) 0.2072(5) 0.0649(17) Uani 1 1 d . .
H12A H 0.0345 1.1360 0.1937 0.097 Uiso 1 1 calc R U
H12B H 0.1096 1.0796 0.1423 0.097 Uiso 1 1 calc R U
H12C H -0.0155 1.0692 0.2176 0.097 Uiso 1 1 calc R U
C13A C 0.2738(4) 1.1268(2) 0.2975(5) 0.0483(12) Uani 1 1 d . .
H13A H 0.2537 1.1689 0.2804 0.072 Uiso 1 1 calc R U
H13B H 0.3263 1.1247 0.3664 0.072 Uiso 1 1 calc R U
H13C H 0.3215 1.1092 0.2347 0.072 Uiso 1 1 calc R U
N1B N 0.7770(3) 0.97577(15) 0.4803(3) 0.0274(7) Uani 1 1 d . .
O1B O 0.7922(3) 1.04027(13) 0.4500(3) 0.0358(7) Uani 1 1 d . .
O2B O 0.5301(3) 0.99183(14) 0.6416(2) 0.0328(7) Uani 1 1 d . .
O3B O 0.6829(2) 0.85731(13) 0.5040(3) 0.0334(6) Uani 1 1 d . .
C1B C 0.6472(3) 0.95955(17) 0.4287(3) 0.0236(8) Uani 1 1 d . .
H1B H 0.6542 0.9452 0.3490 0.028 Uiso 1 1 calc R U
C2B C 0.5990(4) 0.90983(17) 0.5097(3) 0.0260(8) Uani 1 1 d . .
H2B H 0.5063 0.8995 0.4968 0.031 Uiso 1 1 calc R U
C3B C 0.6227(4) 0.9426(2) 0.6245(3) 0.0304(9) Uani 1 1 d . .
H3B H 0.6214 0.9135 0.6889 0.036 Uiso 1 1 calc R U
C4B C 0.7609(4) 0.9686(2) 0.6066(3) 0.0315(9) Uani 1 1 d . .
H4B1 H 0.7701 1.0079 0.6450 0.038 Uiso 1 1 calc R U
H4B2 H 0.8267 0.9407 0.6375 0.038 Uiso 1 1 calc R U
C5B C 0.5626(4) 1.01837(17) 0.4392(3) 0.0247(8) Uani 1 1 d . .
H5B H 0.5149 1.0258 0.3668 0.030 Uiso 1 1 calc R U
C6B C 0.6663(4) 1.06803(18) 0.4575(3) 0.0282(9) Uani 1 1 d . .
C7B C 0.6606(5) 1.13177(19) 0.4099(4) 0.0397(10) Uani 1 1 d . .
H7B1 H 0.5807 1.1443 0.3703 0.048 Uiso 1 1 calc R U
H7B2 H 0.7408 1.1491 0.3792 0.048 Uiso 1 1 calc R U
C8B C 0.6541(5) 1.1212(2) 0.5391(4) 0.0425(11) Uani 1 1 d . .
H8B1 H 0.7304 1.1321 0.5853 0.051 Uiso 1 1 calc R U
H8B2 H 0.5703 1.1274 0.5764 0.051 Uiso 1 1 calc R U
C9B C 0.4658(4) 1.01202(19) 0.5374(3) 0.0284(9) Uani 1 1 d . .
H9B1 H 0.4237 1.0513 0.5509 0.034 Uiso 1 1 calc R U
H9B2 H 0.3981 0.9827 0.5160 0.034 Uiso 1 1 calc R U
C10B C 0.6232(4) 0.79956(18) 0.4717(4) 0.0298(9) Uani 1 1 d . .
C11B C 0.5635(4) 0.8037(2) 0.3523(4) 0.0431(11) Uani 1 1 d . .
H11D H 0.5243 0.7650 0.3322 0.065 Uiso 1 1 calc R U
H11E H 0.4974 0.8352 0.3509 0.065 Uiso 1 1 calc R U
H11F H 0.6307 0.8135 0.2980 0.065 Uiso 1 1 calc R U
C12B C 0.5222(4) 0.7809(2) 0.5613(4) 0.0414(11) Uani 1 1 d . .
H12D H 0.4830 0.7425 0.5394 0.062 Uiso 1 1 calc R U
H12E H 0.5647 0.7766 0.6349 0.062 Uiso 1 1 calc R U
H12F H 0.4554 0.8119 0.5658 0.062 Uiso 1 1 calc R U
C13B C 0.7388(4) 0.7554(2) 0.4734(4) 0.0405(11) Uani 1 1 d . .
H13D H 0.7089 0.7150 0.4528 0.061 Uiso 1 1 calc R U
H13E H 0.8034 0.7688 0.4193 0.061 Uiso 1 1 calc R U
H13F H 0.7771 0.7544 0.5493 0.061 Uiso 1 1 calc R U
N1C N 0.0445(3) 1.07321(16) 0.8594(3) 0.0295(7) Uani 1 1 d . .
O1C O 0.0348(2) 1.13098(13) 0.9197(2) 0.0322(6) Uani 1 1 d . .
O2C O 0.2803(3) 1.10842(13) 0.6959(2) 0.0305(6) Uani 1 1 d . .
O3C O 0.1316(3) 0.96125(13) 0.7690(2) 0.0324(6) Uani 1 1 d . .
C1C C 0.1765(4) 1.04987(18) 0.8938(4) 0.0275(9) Uani 1 1 d . .
H1C H 0.1739 1.0255 0.9647 0.033 Uiso 1 1 calc R U
C2C C 0.2166(4) 1.01167(18) 0.7898(3) 0.0287(9) Uani 1 1 d . .
H2C H 0.3094 0.9997 0.7925 0.034 Uiso 1 1 calc R U
C3C C 0.1874(4) 1.05869(19) 0.6965(3) 0.0290(9) Uani 1 1 d . .
H3C H 0.1826 1.0390 0.6208 0.035 Uiso 1 1 calc R U
C4C C 0.0523(4) 1.0822(2) 0.7320(3) 0.0300(9) Uani 1 1 d . .
H1C1 H 0.0428 1.1253 0.7127 0.036 Uiso 1 1 calc R U
H1C2 H -0.0166 1.0593 0.6930 0.036 Uiso 1 1 calc R U
C5C C 0.2638(4) 1.10806(18) 0.9069(3) 0.0270(8) Uani 1 1 d . .
H5C H 0.3177 1.1050 0.9771 0.032 Uiso 1 1 calc R U
C6C C 0.1625(4) 1.15854(18) 0.9203(3) 0.0264(8) Uani 1 1 d . .
C7C C 0.1721(4) 1.22130(19) 0.8693(4) 0.0363(10) Uani 1 1 d . .
H7C1 H 0.0936 1.2387 0.8342 0.044 Uiso 1 1 calc R U
H7C2 H 0.2538 1.2326 0.8327 0.044 Uiso 1 1 calc R U
C8C C 0.1736(4) 1.21265(19) 0.9980(4) 0.0354(10) Uani 1 1 d . .
H8C1 H 0.2563 1.2189 1.0386 0.042 Uiso 1 1 calc R U
H8C2 H 0.0961 1.2249 1.0402 0.042 Uiso 1 1 calc R U
C9C C 0.3521(4) 1.1149(2) 0.8024(3) 0.0314(9) Uani 1 1 d . .
H9C1 H 0.3937 1.1550 0.8045 0.038 Uiso 1 1 calc R U
H9C2 H 0.4207 1.0841 0.8059 0.038 Uiso 1 1 calc R U
C10C C 0.1739(4) 0.90062(18) 0.8051(3) 0.0282(9) Uani 1 1 d . .
C11C C 0.2011(4) 0.8978(2) 0.9337(3) 0.0339(9) Uani 1 1 d . .
H11G H 0.2288 0.8570 0.9543 0.051 Uiso 1 1 calc R U
H11H H 0.2692 0.9265 0.9534 0.051 Uiso 1 1 calc R U
H11I H 0.1226 0.9079 0.9746 0.051 Uiso 1 1 calc R U
C12C C 0.2933(4) 0.8803(2) 0.7372(4) 0.0341(9) Uani 1 1 d . .
H12G H 0.3200 0.8401 0.7622 0.051 Uiso 1 1 calc R U
H12H H 0.2714 0.8791 0.6567 0.051 Uiso 1 1 calc R U
H12I H 0.3640 0.9088 0.7499 0.051 Uiso 1 1 calc R U
C13C C 0.0564(4) 0.8611(2) 0.7740(4) 0.0391(10) Uani 1 1 d . .
H13G H 0.0741 0.8192 0.7947 0.059 Uiso 1 1 calc R U
H13H H -0.0192 0.8754 0.8150 0.059 Uiso 1 1 calc R U
H13I H 0.0397 0.8637 0.6927 0.059 Uiso 1 1 calc R U
N1D N 0.5338(3) 1.00679(16) 0.9759(3) 0.0293(7) Uani 1 1 d . .
O1D O 0.5272(3) 0.94321(13) 0.9419(2) 0.0334(6) Uani 1 1 d . .
O2D O 0.7878(3) 0.99634(13) 1.1382(2) 0.0316(6) Uani 1 1 d . .
O3D O 0.6158(3) 1.12776(13) 1.0084(3) 0.0358(7) Uani 1 1 d . .
C1D C 0.6600(3) 1.02849(18) 0.9267(3) 0.0252(8) Uani 1 1 d . .
H1D H 0.6498 1.0439 0.8479 0.030 Uiso 1 1 calc R U
C2D C 0.7047(4) 1.07745(18) 1.0096(3) 0.0279(9) Uani 1 1 d . .
H2D H 0.7959 1.0901 0.9972 0.033 Uiso 1 1 calc R U
C3D C 0.6871(4) 1.04154(19) 1.1227(3) 0.0297(9) Uani 1 1 d . .
H3D H 0.6853 1.0697 1.1885 0.036 Uiso 1 1 calc R U
C4D C 0.5530(4) 1.0127(2) 1.1034(3) 0.0349(10) Uani 1 1 d . .
H4D1 H 0.5492 0.9726 1.1397 0.042 Uiso 1 1 calc R U
H4D2 H 0.4850 1.0384 1.1359 0.042 Uiso 1 1 calc R U
C5D C 0.7532(3) 0.97153(17) 0.9341(3) 0.0238(8) Uani 1 1 d . .
H5D H 0.8002 0.9665 0.8614 0.029 Uiso 1 1 calc R U
C6D C 0.6577(4) 0.91885(19) 0.9504(3) 0.0278(9) Uani 1 1 d . .
C7D C 0.6779(5) 0.8658(2) 1.0313(4) 0.0403(11) Uani 1 1 d . .
H7D1 H 0.6037 0.8526 1.0769 0.048 Uiso 1 1 calc R U
H7D2 H 0.7629 0.8618 1.0689 0.048 Uiso 1 1 calc R U
C8D C 0.6708(4) 0.8557(2) 0.9028(4) 0.0395(10) Uani 1 1 d . .
H8D1 H 0.7515 0.8455 0.8635 0.047 Uiso 1 1 calc R U
H8D2 H 0.5924 0.8363 0.8715 0.047 Uiso 1 1 calc R U
C9D C 0.8508(4) 0.97904(19) 1.0328(3) 0.0269(8) Uani 1 1 d . .
H9D1 H 0.8974 0.9407 1.0444 0.032 Uiso 1 1 calc R U
H9D2 H 0.9147 1.0102 1.0126 0.032 Uiso 1 1 calc R U
C10D C 0.6707(4) 1.1887(2) 0.9975(4) 0.0347(10) Uani 1 1 d . .
C11D C 0.7270(5) 1.1972(3) 0.8786(4) 0.0506(13) Uani 1 1 d . .
H11J H 0.7633 1.2377 0.8721 0.076 Uiso 1 1 calc R U
H11K H 0.7949 1.1673 0.8662 0.076 Uiso 1 1 calc R U
H11L H 0.6587 1.1919 0.8219 0.076 Uiso 1 1 calc R U
C12D C 0.7743(5) 1.2009(2) 1.0895(5) 0.0485(12) Uani 1 1 d . .
H12J H 0.8089 1.2416 1.0801 0.073 Uiso 1 1 calc R U
H12K H 0.7355 1.1973 1.1643 0.073 Uiso 1 1 calc R U
H12L H 0.8441 1.1715 1.0825 0.073 Uiso 1 1 calc R U
C13D C 0.5535(4) 1.2308(2) 1.0141(5) 0.0459(12) Uani 1 1 d . .
H13J H 0.5814 1.2728 1.0082 0.069 Uiso 1 1 calc R U
H13K H 0.4884 1.2224 0.9559 0.069 Uiso 1 1 calc R U
H13L H 0.5167 1.2239 1.0888 0.069 Uiso 1 1 calc R U

loop_
_atom_site_aniso_label
_atom_site_aniso_U_11
_atom_site_aniso_U_22
_atom_site_aniso_U_33
_atom_site_aniso_U_23
_atom_site_aniso_U_13
_atom_site_aniso_U_12
N1A 0.0251(16) 0.0300(19) 0.0409(19) 0.0011(16) -0.0056(14) 0.0005(15)
O1A 0.0266(14) 0.0370(18) 0.0535(18) 0.0122(15) -0.0041(13) 0.0054(13)
O2A 0.0336(14) 0.0318(16) 0.0244(13) -0.0006(11) -0.0031(11) -0.0005(13)
O3A 0.0292(15) 0.0204(15) 0.080(2) -0.0022(15) -0.0060(15) -0.0025(13)
C1A 0.0240(19) 0.032(2) 0.034(2) -0.0054(18) -0.0012(16) 0.0024(18)
C2A 0.0262(19) 0.020(2) 0.043(2) -0.0002(18) -0.0005(17) -0.0023(17)
C3A 0.031(2) 0.028(2) 0.030(2) 0.0029(17) 0.0025(16) -0.0007(18)
C4A 0.029(2) 0.033(2) 0.044(2) 0.0011(19) 0.0083(18) 0.0009(19)
C5A 0.0227(18) 0.028(2) 0.0280(19) -0.0019(17) 0.0032(15) 0.0027(16)
C6A 0.0248(19) 0.032(2) 0.028(2) 0.0020(17) -0.0010(15) 0.0055(17)
C7A 0.039(2) 0.029(2) 0.048(3) 0.008(2) -0.004(2) 0.001(2)
C8A 0.046(3) 0.037(3) 0.051(3) -0.013(2) -0.014(2) 0.012(2)
C9A 0.0207(17) 0.027(2) 0.034(2) -0.0012(17) -0.0019(15) -0.0015(16)
C10A 0.032(2) 0.022(2) 0.033(2) 0.0009(16) -0.0002(17) -0.0023(17)
C11A 0.045(3) 0.035(3) 0.055(3) -0.006(2) 0.015(2) -0.011(2)
C12A 0.101(5) 0.043(3) 0.050(3) 0.012(2) -0.034(3) -0.021(3)
C13A 0.043(2) 0.034(3) 0.068(3) -0.004(2) 0.021(2) -0.005(2)
N1B 0.0248(16) 0.0222(17) 0.0353(18) 0.0001(14) 0.0007(13) -0.0018(14)
O1B 0.0263(14) 0.0257(15) 0.0554(19) 0.0014(14) 0.0079(13) -0.0037(12)
O2B 0.0329(15) 0.0373(17) 0.0283(14) -0.0008(12) 0.0066(11) 0.0020(13)
O3B 0.0232(13) 0.0203(14) 0.0565(18) 0.0036(14) -0.0034(12) 0.0034(12)
C1B 0.0259(18) 0.0187(19) 0.0261(19) -0.0020(15) -0.0004(15) 0.0032(16)
C2B 0.0205(17) 0.020(2) 0.037(2) 0.0013(17) -0.0024(15) 0.0001(16)
C3B 0.031(2) 0.033(2) 0.028(2) 0.0082(17) 0.0024(16) 0.0026(19)
C4B 0.0266(19) 0.036(2) 0.032(2) -0.0021(18) -0.0047(16) -0.0003(19)
C5B 0.0280(19) 0.0191(19) 0.0270(19) -0.0008(15) -0.0006(15) 0.0058(16)
C6B 0.029(2) 0.022(2) 0.034(2) -0.0020(17) 0.0052(17) -0.0002(17)
C7B 0.043(2) 0.023(2) 0.053(3) 0.004(2) 0.007(2) 0.002(2)
C8B 0.044(3) 0.032(3) 0.051(3) -0.013(2) 0.008(2) -0.005(2)
C9B 0.0230(19) 0.025(2) 0.037(2) -0.0019(17) 0.0014(16) 0.0004(17)
C10B 0.0273(19) 0.0176(19) 0.045(2) 0.0033(17) 0.0037(17) 0.0015(16)
C11B 0.041(2) 0.047(3) 0.042(3) -0.011(2) -0.001(2) 0.008(2)
C12B 0.036(2) 0.034(2) 0.054(3) 0.010(2) 0.009(2) 0.004(2)
C13B 0.036(2) 0.029(2) 0.057(3) 0.006(2) 0.006(2) 0.009(2)
N1C 0.0242(16) 0.0283(19) 0.0361(18) -0.0034(15) 0.0027(14) -0.0003(15)
O1C 0.0256(13) 0.0280(15) 0.0433(16) -0.0044(13) 0.0071(12) -0.0009(12)
O2C 0.0308(14) 0.0290(15) 0.0319(15) 0.0002(12) 0.0037(12) -0.0038(12)
O3C 0.0292(14) 0.0237(15) 0.0443(17) -0.0025(13) -0.0066(12) -0.0001(12)
C1C 0.0241(19) 0.024(2) 0.035(2) 0.0021(17) 0.0013(16) -0.0004(16)
C2C 0.0230(19) 0.025(2) 0.038(2) -0.0027(18) -0.0005(16) 0.0001(17)
C3C 0.031(2) 0.027(2) 0.029(2) -0.0034(17) -0.0021(16) -0.0020(18)
C4C 0.028(2) 0.029(2) 0.032(2) 0.0000(18) -0.0051(16) -0.0002(18)
C5C 0.0253(19) 0.027(2) 0.029(2) 0.0009(17) -0.0023(16) 0.0005(17)
C6C 0.0268(19) 0.022(2) 0.030(2) 0.0007(16) 0.0016(16) -0.0008(17)
C7C 0.039(2) 0.028(2) 0.042(2) 0.0068(19) 0.0028(19) 0.003(2)
C8C 0.037(2) 0.027(2) 0.042(2) -0.0029(19) 0.0043(19) -0.002(2)
C9C 0.0263(19) 0.030(2) 0.038(2) -0.0018(18) 0.0036(17) 0.0003(18)
C10C 0.0271(19) 0.025(2) 0.033(2) -0.0009(17) -0.0005(16) 0.0023(17)
C11C 0.036(2) 0.031(2) 0.035(2) -0.0010(18) 0.0051(18) -0.0009(19)
C12C 0.037(2) 0.031(2) 0.035(2) -0.0033(18) 0.0041(18) 0.0003(19)
C13C 0.036(2) 0.028(2) 0.054(3) 0.000(2) -0.003(2) -0.004(2)
N1D 0.0230(16) 0.0290(19) 0.0358(18) -0.0002(15) 0.0011(13) -0.0012(14)
O1D 0.0268(14) 0.0285(15) 0.0450(16) -0.0007(13) -0.0042(12) -0.0045(12)
O2D 0.0331(15) 0.0370(16) 0.0245(13) 0.0029(12) -0.0035(11) 0.0011(13)
O3D 0.0256(13) 0.0250(16) 0.0570(18) -0.0041(14) 0.0059(13) 0.0007(13)
C1D 0.0237(18) 0.027(2) 0.0253(19) 0.0041(16) 0.0011(15) 0.0014(17)
C2D 0.0230(18) 0.026(2) 0.035(2) -0.0006(17) 0.0036(16) 0.0020(17)
C3D 0.028(2) 0.032(2) 0.029(2) -0.0037(18) 0.0013(16) 0.0001(18)
C4D 0.029(2) 0.040(3) 0.036(2) 0.003(2) 0.0089(17) 0.0019(19)
C5D 0.0231(17) 0.023(2) 0.0253(19) 0.0069(16) 0.0018(14) 0.0028(16)
C6D 0.0273(19) 0.026(2) 0.030(2) 0.0013(17) -0.0034(16) -0.0038(17)
C7D 0.043(2) 0.028(2) 0.049(3) 0.015(2) -0.002(2) -0.007(2)
C8D 0.041(2) 0.030(2) 0.047(3) 0.001(2) -0.001(2) -0.004(2)
C9D 0.0256(18) 0.025(2) 0.030(2) 0.0001(17) 0.0003(15) 0.0012(17)
C10D 0.031(2) 0.024(2) 0.049(3) -0.0004(19) -0.0013(19) 0.0032(19)
C11D 0.045(3) 0.054(3) 0.053(3) 0.016(3) 0.006(2) 0.010(3)
C12D 0.048(3) 0.033(3) 0.064(3) -0.011(2) -0.014(2) 0.003(2)
C13D 0.035(2) 0.033(3) 0.069(3) -0.008(2) -0.003(2) 0.004(2)

loop_
_atom_type_symbol
_atom_type_description
_atom_type_scat_dispersion_real
_atom_type_scat_dispersion_imag
_atom_type_scat_source
C C 0.0181 0.0091 'International Tables Vol C Tables 4.2.6.8 and 6.1.1.4'
H H 0.0000 0.0000 'International Tables Vol C Tables 4.2.6.8 and 6.1.1.4'
N N 0.0311 0.0180 'International Tables Vol C Tables 4.2.6.8 and 6.1.1.4'
O O 0.0492 0.0322 'International Tables Vol C Tables 4.2.6.8 and 6.1.1.4'

loop_
_geom_angle_atom_site_label_1
_geom_angle_atom_site_label_2
_geom_angle_atom_site_label_3
_geom_angle
O1A N1A C1A 104.3(3)
O1A N1A C4A 111.3(3)
C1A N1A C4A 105.1(3)
C6A O1A N1A 109.1(3)
C9A O2A C3A 113.6(3)
C2A O3A C10A 119.1(3)
N1A C1A C2A 103.0(3)
N1A C1A C5A 105.4(3)
C2A C1A C5A 111.4(3)
N1A C1A H1A 112.2
C2A C1A H1A 112.2
C5A C1A H1A 112.2
O3A C2A C1A 108.9(3)
O3A C2A C3A 108.8(3)
C1A C2A C3A 99.1(3)
O3A C2A H2A 113.0
C1A C2A H2A 113.0
C3A C2A H2A 113.0
O2A C3A C4A 109.1(3)
O2A C3A C2A 112.5(3)
C4A C3A C2A 101.3(3)
O2A C3A H3A 111.2
C4A C3A H3A 111.2
C2A C3A H3A 111.2
N1A C4A C3A 106.1(3)
N1A C4A H4A1 110.5
C3A C4A H4A1 110.5
N1A C4A H4A2 110.5
C3A C4A H4A2 110.5
H4A1 C4A H4A2 108.7
C9A C5A C6A 114.9(3)
C9A C5A C1A 110.3(3)
C6A C5A C1A 102.3(3)
C9A C5A H5A 109.7
C6A C5A H5A 109.7
C1A C5A H5A 109.7
O1A C6A C8A 116.2(3)
O1A C6A C7A 112.8(3)
C8A C6A C7A 61.4(3)
O1A C6A C5A 108.1(3)
C8A C6A C5A 126.2(4)
C7A C6A C5A 125.5(3)
C6A C7A C8A 59.2(3)
C6A C7A H7A1 117.9
C8A C7A H7A1 117.9
C6A C7A H7A2 117.9
C8A C7A H7A2 117.9
H7A1 C7A H7A2 115.0
C6A C8A C7A 59.4(3)
C6A C8A H8A1 117.8
C7A C8A H8A1 117.8
C6A C8A H8A2 117.8
C7A C8A H8A2 117.8
H8A1 C8A H8A2 115.0
O2A C9A C5A 112.9(3)
O2A C9A H9A1 109.0
C5A C9A H9A1 109.0
O2A C9A H9A2 109.0
C5A C9A H9A2 109.0
H9A1 C9A H9A2 107.8
O3A C10A C11A 108.8(4)
O3A C10A C12A 112.0(4)
C11A C10A C12A 111.0(4)
O3A C10A C13A 104.1(3)
C11A C10A C13A 109.9(4)
C12A C10A C13A 110.7(4)
C10A C11A H11A 109.5
C10A C11A H11B 109.5
H11A C11A H11B 109.5
C10A C11A H11C 109.5
H11A C11A H11C 109.5
H11B C11A H11C 109.5
C10A C12A H12A 109.5
C10A C12A H12B 109.5
H12A C12A H12B 109.5
C10A C12A H12C 109.5
H12A C12A H12C 109.5
H12B C12A H12C 109.5
C10A C13A H13A 109.5
C10A C13A H13B 109.5
H13A C13A H13B 109.5
C10A C13A H13C 109.5
H13A C13A H13C 109.5
H13B C13A H13C 109.5
O1B N1B C4B 110.7(3)
O1B N1B C1B 103.2(3)
C4B N1B C1B 105.5(3)
C6B O1B N1B 107.3(3)
C9B O2B C3B 113.8(3)
C2B O3B C10B 117.3(3)
N1B C1B C2B 102.1(3)
N1B C1B C5B 105.3(3)
C2B C1B C5B 110.9(3)
N1B C1B H1B 112.6
C2B C1B H1B 112.6
C5B C1B H1B 112.6
O3B C2B C1B 110.2(3)
O3B C2B C3B 108.9(3)
C1B C2B C3B 99.1(3)
O3B C2B H2B 112.6
C1B C2B H2B 112.6
C3B C2B H2B 112.6
O2B C3B C2B 111.6(3)
O2B C3B C4B 110.2(3)
C2B C3B C4B 101.1(3)
O2B C3B H3B 111.2
C2B C3B H3B 111.2
C4B C3B H3B 111.2
N1B C4B C3B 106.4(3)
N1B C4B H4B1 110.4
C3B C4B H4B1 110.4
N1B C4B H4B2 110.4
C3B C4B H4B2 110.4
H4B1 C4B H4B2 108.6
C9B C5B C6B 114.4(3)
C9B C5B C1B 110.4(3)
C6B C5B C1B 102.3(3)
C9B C5B H5B 109.8
C6B C5B H5B 109.8
C1B C5B H5B 109.8
O1B C6B C7B 113.9(3)
O1B C6B C8B 116.6(3)
C7B C6B C8B 60.9(3)
O1B C6B C5B 108.3(3)
C7B C6B C5B 125.6(4)
C8B C6B C5B 125.0(3)
C6B C7B C8B 59.8(3)
C6B C7B H7B1 117.8
C8B C7B H7B1 117.8
C6B C7B H7B2 117.8
C8B C7B H7B2 117.8
H7B1 C7B H7B2 114.9
C6B C8B C7B 59.3(3)
C6B C8B H8B1 117.8
C7B C8B H8B1 117.8
C6B C8B H8B2 117.8
C7B C8B H8B2 117.8
H8B1 C8B H8B2 115.0
O2B C9B C5B 111.5(3)
O2B C9B H9B1 109.3
C5B C9B H9B1 109.3
O2B C9B H9B2 109.3
C5B C9B H9B2 109.3
H9B1 C9B H9B2 108.0
O3B C10B C11B 110.5(3)
O3B C10B C13B 103.0(3)
C11B C10B C13B 110.8(4)
O3B C10B C12B 109.9(3)
C11B C10B C12B 111.9(4)
C13B C10B C12B 110.4(3)
C10B C11B H11D 109.5
C10B C11B H11E 109.5
H11D C11B H11E 109.5
C10B C11B H11F 109.5
H11D C11B H11F 109.5
H11E C11B H11F 109.5
C10B C12B H12D 109.5
C10B C12B H12E 109.5
H12D C12B H12E 109.5
C10B C12B H12F 109.5
H12D C12B H12F 109.5
H12E C12B H12F 109.5
C10B C13B H13D 109.5
C10B C13B H13E 109.5
H13D C13B H13E 109.5
C10B C13B H13F 109.5
H13D C13B H13F 109.5
H13E C13B H13F 109.5
O1C N1C C1C 103.5(3)
O1C N1C C4C 111.8(3)
C1C N1C C4C 104.7(3)
C6C O1C N1C 107.5(3)
C9C O2C C3C 113.5(3)
C2C O3C C10C 118.5(3)
N1C C1C C2C 102.8(3)
N1C C1C C5C 105.2(3)
C2C C1C C5C 111.4(3)
N1C C1C H1C 112.3
C2C C1C H1C 112.3
C5C C1C H1C 112.3
O3C C2C C3C 106.7(3)
O3C C2C C1C 112.9(3)
C3C C2C C1C 98.3(3)
O3C C2C H2C 112.6
C3C C2C H2C 112.6
C1C C2C H2C 112.6
O2C C3C C2C 112.8(3)
O2C C3C C4C 110.0(3)
C2C C3C C4C 101.8(3)
O2C C3C H3C 110.6
C2C C3C H3C 110.6
C4C C3C H3C 110.6
N1C C4C C3C 106.3(3)
N1C C4C H1C1 110.5
C3C C4C H1C1 110.5
N1C C4C H1C2 110.5
C3C C4C H1C2 110.5
H1C1 C4C H1C2 108.7
C6C C5C C9C 114.6(3)
C6C C5C C1C 102.3(3)
C9C C5C C1C 110.0(3)
C6C C5C H5C 109.9
C9C C5C H5C 109.9
C1C C5C H5C 109.9
O1C C6C C8C 113.5(3)
O1C C6C C7C 116.4(3)
C8C C6C C7C 60.7(3)
O1C C6C C5C 108.3(3)
C8C C6C C5C 126.0(4)
C7C C6C C5C 125.2(3)
C6C C7C C8C 59.5(3)
C6C C7C H7C1 117.8
C8C C7C H7C1 117.8
C6C C7C H7C2 117.8
C8C C7C H7C2 117.8
H7C1 C7C H7C2 115.0
C6C C8C C7C 59.8(3)
C6C C8C H8C1 117.8
C7C C8C H8C1 117.8
C6C C8C H8C2 117.8
C7C C8C H8C2 117.8
H8C1 C8C H8C2 114.9
O2C C9C C5C 112.2(3)
O2C C9C H9C1 109.2
C5C C9C H9C1 109.2
O2C C9C H9C2 109.2
C5C C9C H9C2 109.2
H9C1 C9C H9C2 107.9
O3C C10C C13C 102.5(3)
O3C C10C C11C 111.9(3)
C13C C10C C11C 110.4(3)
O3C C10C C12C 110.6(3)
C13C C10C C12C 110.1(3)
C11C C10C C12C 111.0(3)
C10C C11C H11G 109.5
C10C C11C H11H 109.5
H11G C11C H11H 109.5
C10C C11C H11I 109.5
H11G C11C H11I 109.5
H11H C11C H11I 109.5
C10C C12C H12G 109.5
C10C C12C H12H 109.5
H12G C12C H12H 109.5
C10C C12C H12I 109.5
H12G C12C H12I 109.5
H12H C12C H12I 109.5
C10C C13C H13G 109.5
C10C C13C H13H 109.5
H13G C13C H13H 109.5
C10C C13C H13I 109.5
H13G C13C H13I 109.5
H13H C13C H13I 109.5
O1D N1D C1D 103.8(3)
O1D N1D C4D 111.0(3)
C1D N1D C4D 104.3(3)
C6D O1D N1D 107.2(3)
C3D O2D C9D 113.5(3)
C2D O3D C10D 117.5(3)
N1D C1D C2D 103.7(3)
N1D C1D C5D 104.6(3)
C2D C1D C5D 110.3(3)
N1D C1D H1D 112.5
C2D C1D H1D 112.5
C5D C1D H1D 112.5
O3D C2D C1D 110.6(3)
O3D C2D C3D 108.7(3)
C1D C2D C3D 98.6(3)
O3D C2D H2D 112.7
C1D C2D H2D 112.7
C3D C2D H2D 112.7
O2D C3D C4D 112.1(3)
O2D C3D C2D 111.5(3)
C4D C3D C2D 101.3(3)
O2D C3D H3D 110.5
C4D C3D H3D 110.5
C2D C3D H3D 110.5
N1D C4D C3D 106.9(3)
N1D C4D H4D1 110.3
C3D C4D H4D1 110.3
N1D C4D H4D2 110.3
C3D C4D H4D2 110.3
H4D1 C4D H4D2 108.6
C6D C5D C9D 113.8(3)
C6D C5D C1D 102.6(3)
C9D C5D C1D 110.4(3)
C6D C5D H5D 110.0
C9D C5D H5D 110.0
C1D C5D H5D 110.0
O1D C6D C8D 113.7(3)
O1D C6D C7D 116.7(3)
C8D C6D C7D 60.6(3)
O1D C6D C5D 107.8(3)
C8D C6D C5D 126.4(3)
C7D C6D C5D 125.2(3)
C6D C7D C8D 59.3(3)
C6D C7D H7D1 117.8
C8D C7D H7D1 117.8
C6D C7D H7D2 117.8
C8D C7D H7D2 117.8
H7D1 C7D H7D2 115.0
C6D C8D C7D 60.1(3)
C6D C8D H8D1 117.8
C7D C8D H8D1 117.8
C6D C8D H8D2 117.8
C7D C8D H8D2 117.8
H8D1 C8D H8D2 114.9
O2D C9D C5D 112.2(3)
O2D C9D H9D1 109.2
C5D C9D H9D1 109.2
O2D C9D H9D2 109.2
C5D C9D H9D2 109.2
H9D1 C9D H9D2 107.9
O3D C10D C11D 110.0(4)
O3D C10D C12D 111.4(4)
C11D C10D C12D 110.8(4)
O3D C10D C13D 103.8(3)
C11D C10D C13D 110.3(4)
C12D C10D C13D 110.3(4)
C10D C11D H11J 109.5
C10D C11D H11K 109.5
H11J C11D H11K 109.5
C10D C11D H11L 109.5
H11J C11D H11L 109.5
H11K C11D H11L 109.5
C10D C12D H12J 109.5
C10D C12D H12K 109.5
H12J C12D H12K 109.5
C10D C12D H12L 109.5
H12J C12D H12L 109.5
H12K C12D H12L 109.5
C10D C13D H13J 109.5
C10D C13D H13K 109.5
H13J C13D H13K 109.5
C10D C13D H13L 109.5
H13J C13D H13L 109.5
H13K C13D H13L 109.5

loop_
_geom_bond_atom_site_label_1
_geom_bond_atom_site_label_2
_geom_bond_distance
N1A O1A 1.437(5)
N1A C1A 1.489(5)
N1A C4A 1.500(5)
O1A C6A 1.432(5)
O2A C9A 1.431(4)
O2A C3A 1.441(5)
O3A C2A 1.426(5)
O3A C10A 1.444(5)
C1A C2A 1.508(6)
C1A C5A 1.544(6)
C1A H1A 0.9800
C2A C3A 1.530(5)
C2A H2A 0.9800
C3A C4A 1.523(6)
C3A H3A 0.9800
C4A H4A1 0.9700
C4A H4A2 0.9700
C5A C9A 1.524(5)
C5A C6A 1.529(5)
C5A H5A 0.9800
C6A C8A 1.477(6)
C6A C7A 1.479(6)
C7A C8A 1.509(7)
C7A H7A1 0.9700
C7A H7A2 0.9700
C8A H8A1 0.9700
C8A H8A2 0.9700
C9A H9A1 0.9700
C9A H9A2 0.9700
C10A C11A 1.515(6)
C10A C12A 1.520(7)
C10A C13A 1.519(6)
C11A H11A 0.9600
C11A H11B 0.9600
C11A H11C 0.9600
C12A H12A 0.9600
C12A H12B 0.9600
C12A H12C 0.9600
C13A H13A 0.9600
C13A H13B 0.9600
C13A H13C 0.9600
N1B O1B 1.457(4)
N1B C4B 1.486(5)
N1B C1B 1.488(5)
O1B C6B 1.420(5)
O2B C9B 1.439(5)
O2B C3B 1.444(5)
O3B C2B 1.429(5)
O3B C10B 1.445(5)
C1B C2B 1.519(5)
C1B C5B 1.549(5)
C1B H1B 0.9800
C2B C3B 1.529(6)
C2B H2B 0.9800
C3B C4B 1.532(5)
C3B H3B 0.9800
C4B H4B1 0.9700
C4B H4B2 0.9700
C5B C9B 1.521(5)
C5B C6B 1.525(5)
C5B H5B 0.9800
C6B C7B 1.495(6)
C6B C8B 1.502(6)
C7B C8B 1.520(6)
C7B H7B1 0.9700
C7B H7B2 0.9700
C8B H8B1 0.9700
C8B H8B2 0.9700
C9B H9B1 0.9700
C9B H9B2 0.9700
C10B C11B 1.512(6)
C10B C13B 1.520(6)
C10B C12B 1.524(5)
C11B H11D 0.9600
C11B H11E 0.9600
C11B H11F 0.9600
C12B H12D 0.9600
C12B H12E 0.9600
C12B H12F 0.9600
C13B H13D 0.9600
C13B H13E 0.9600
C13B H13F 0.9600
N1C O1C 1.444(4)
N1C C1C 1.487(5)
N1C C4C 1.495(5)
O1C C6C 1.431(5)
O2C C9C 1.437(5)
O2C C3C 1.438(5)
O3C C2C 1.417(5)
O3C C10C 1.450(5)
C1C C2C 1.526(5)
C1C C5C 1.555(6)
C1C H1C 0.9800
C2C C3C 1.518(6)
C2C H2C 0.9800
C3C C4C 1.527(5)
C3C H3C 0.9800
C4C H1C1 0.9700
C4C H1C2 0.9700
C5C C6C 1.516(5)
C5C C9C 1.524(5)
C5C H5C 0.9800
C6C C8C 1.488(6)
C6C C7C 1.493(6)
C7C C8C 1.506(6)
C7C H7C1 0.9700
C7C H7C2 0.9700
C8C H8C1 0.9700
C8C H8C2 0.9700
C9C H9C1 0.9700
C9C H9C2 0.9700
C10C C13C 1.514(6)
C10C C11C 1.517(6)
C10C C12C 1.521(5)
C11C H11G 0.9600
C11C H11H 0.9600
C11C H11I 0.9600
C12C H12G 0.9600
C12C H12H 0.9600
C12C H12I 0.9600
C13C H13G 0.9600
C13C H13H 0.9600
C13C H13I 0.9600
N1D O1D 1.442(4)
N1D C1D 1.488(5)
N1D C4D 1.497(5)
O1D C6D 1.433(5)
O2D C3D 1.431(5)
O2D C9D 1.437(4)
O3D C2D 1.421(5)
O3D C10D 1.446(5)
C1D C2D 1.504(6)
C1D C5D 1.563(5)
C1D H1D 0.9800
C2D C3D 1.540(5)
C2D H2D 0.9800
C3D C4D 1.517(6)
C3D H3D 0.9800
C4D H4D1 0.9700
C4D H4D2 0.9700
C5D C6D 1.517(5)
C5D C9D 1.518(5)
C5D H5D 0.9800
C6D C8D 1.489(6)
C6D C7D 1.502(6)
C7D C8D 1.509(6)
C7D H7D1 0.9700
C7D H7D2 0.9700
C8D H8D1 0.9700
C8D H8D2 0.9700
C9D H9D1 0.9700
C9D H9D2 0.9700
C10D C11D 1.512(6)
C10D C12D 1.518(7)
C10D C13D 1.519(6)
C11D H11J 0.9600
C11D H11K 0.9600
C11D H11L 0.9600
C12D H12J 0.9600
C12D H12K 0.9600
C12D H12L 0.9600
C13D H13J 0.9600
C13D H13K 0.9600
C13D H13L 0.9600
